data_2202067
loop_
_publ_author_name
'Held, Peter'

_publ_section_title
;
 Ethylenediammonium tetraaquabis(sulfato)iron(II)
;
_journal_issue 4
_journal_name_full 'Acta Crystallographica Section E'
_journal_page_first m197
_journal_page_last m198
_journal_paper_doi 10.1107/S1600536803004628
_journal_volume 59
_journal_year 2003
_chemical_formula_iupac '(C2 H10 N2) [Fe (S O4)2 (H2 O)4]'
_chemical_formula_moiety '(Fe 2+), (S O4 2-)2, (N2 C2 H10 2-), 4(H2 O)'
_chemical_formula_structural '[Fe (H2O)4 (SO4)2][(NH3)2 (CH2)2]'
_chemical_formula_sum 'C2 H18 Fe N2 O12 S2'
_chemical_formula_weight 382.15
_chemical_name_common
;
Iron(II) ethylenediammonium bis(sulfate) tetrahydrate
;
_chemical_name_systematic
;
Iron ethylenediammonium bis(sulfate) tetrahydrate
;
_space_group_IT_number 2
_symmetry_cell_setting triclinic
_symmetry_space_group_name_Hall '-P 1'
_symmetry_space_group_name_H-M 'P -1'
_atom_sites_solution_hydrogens geom
_atom_sites_solution_primary direct
_atom_sites_solution_secondary difmap
_audit_creation_method SHELXL-97
_cell_angle_alpha 75.012(4)
_cell_angle_beta 72.355(4)
_cell_angle_gamma 79.185(4)
_cell_formula_units_Z 1
_cell_length_a 6.8350(3)
_cell_length_b 7.1253(3)
_cell_length_c 7.2235(4)
_cell_measurement_reflns_used 25
_cell_measurement_temperature 293(2)
_cell_measurement_theta_max 19.3
_cell_measurement_theta_min 12.3
_cell_volume 321.55(3)
_computing_cell_refinement MACH3
_computing_data_collection 'MACH3 (Enraf-Nonius, 1993)'
_computing_data_reduction 'MolEN (Fair, 1990)'
_computing_molecular_graphics
;
ATOMS (Dowty, 2002) and ORTEPIII (Burnett & Johnson, 1996)
;
_computing_publication_material SHELXL97
_computing_structure_refinement 'SHELXL97 (Sheldrick, 1997)'
_computing_structure_solution 'SHELXS97 (Sheldrick, 1997)'
_diffrn_ambient_temperature 293(2)
_diffrn_measured_fraction_theta_full 0.997
_diffrn_measured_fraction_theta_max 0.997
_diffrn_measurement_device 'four-circle diffractometer'
_diffrn_measurement_device_type 'Nonius MACH3'
_diffrn_measurement_method \w/2\q
_diffrn_radiation_monochromator graphite
_diffrn_radiation_type MoK\a
_diffrn_radiation_wavelength 0.71073
_diffrn_reflns_av_R_equivalents 0.0402
_diffrn_reflns_av_sigmaI/netI 0.0403
_diffrn_reflns_limit_h_max 10
_diffrn_reflns_limit_h_min -10
_diffrn_reflns_limit_k_max 10
_diffrn_reflns_limit_k_min -11
_diffrn_reflns_limit_l_max 11
_diffrn_reflns_limit_l_min -11
_diffrn_reflns_number 4830
_diffrn_reflns_theta_full 34.23
_diffrn_reflns_theta_max 34.23
_diffrn_reflns_theta_min 2.98
_diffrn_standards_decay_% -4.9
_diffrn_standards_interval_count 100
_diffrn_standards_interval_time 60
_diffrn_standards_number 3
_exptl_absorpt_coefficient_mu 1.560
_exptl_absorpt_correction_T_max 0.721
_exptl_absorpt_correction_T_min 0.686
_exptl_absorpt_correction_type '\y scan'
_exptl_absorpt_process_details '(MolEN; Fair, 1990)'
_exptl_crystal_colour 'pale yellow'
_exptl_crystal_density_diffrn 1.974
_exptl_crystal_density_method 'not measured'
_exptl_crystal_description parallelepiped
_exptl_crystal_F_000 198
_exptl_crystal_size_max 0.25
_exptl_crystal_size_mid 0.23
_exptl_crystal_size_min 0.21
_refine_diff_density_max 0.741
_refine_diff_density_min -0.428
_refine_ls_extinction_coef 0.190(6)
_refine_ls_extinction_expression Fc^*^=kFc[1+0.001xFc^2^\l^3^/sin(2\q)]^-1/4^
_refine_ls_extinction_method SHELXL97
_refine_ls_goodness_of_fit_ref 1.070
_refine_ls_hydrogen_treatment refall
_refine_ls_matrix_type full
_refine_ls_number_parameters 125
_refine_ls_number_reflns 2660
_refine_ls_number_restraints 0
_refine_ls_restrained_S_all 1.070
_refine_ls_R_factor_all 0.0272
_refine_ls_R_factor_gt 0.0224
_refine_ls_shift/su_max <0.001
_refine_ls_shift/su_mean 0.000
_refine_ls_structure_factor_coef Fsqd
_refine_ls_weighting_details 'calc w = 1/[\s^2^(Fo^2^)+(0.0214P)^2^+0.0617P] where P = (Fo^2^+2Fc^2^)/3'
_refine_ls_weighting_scheme calc
_refine_ls_wR_factor_gt 0.0594
_refine_ls_wR_factor_ref 0.0625
_reflns_number_gt 2393
_reflns_number_total 2660
_reflns_threshold_expression I>2\s(I)
_cod_data_source_file na6208.cif
_cod_data_source_block I
_cod_database_code 2202067
_cod_database_fobs_code 2202067

loop_
_symmetry_equiv_pos_as_xyz
'x, y, z'
'-x, -y, -z'

loop_
_atom_site_label
_atom_site_fract_x
_atom_site_fract_y
_atom_site_fract_z
_atom_site_U_iso_or_equiv
_atom_site_adp_type
_atom_site_calc_flag
_atom_site_refinement_flags
_atom_site_occupancy
_atom_site_disorder_assembly
_atom_site_disorder_group
_atom_site_type_symbol
Fe 0.0000 0.0000 0.0000 0.01379(6) Uani d S 1 . . Fe
S 0.19821(3) 0.22418(3) 0.24875(3) 0.01323(6) Uani d . 1 . . S
O1 0.31190(10) 0.39740(10) 0.18270(10) 0.02150(10) Uani d . 1 . . O
O2 -0.00330(10) 0.2640(2) 0.38900(10) 0.0256(2) Uani d . 1 . . O
O3 0.32020(10) 0.05460(10) 0.34140(10) 0.0246(2) Uani d . 1 . . O
O4 0.16340(10) 0.18840(10) 0.06750(10) 0.0220(2) Uani d . 1 . . O
OW1 0.0850(2) -0.24540(10) 0.20890(10) 0.0316(2) Uani d . 1 . . O
H1W1 0.068(3) -0.247(3) 0.327(3) 0.040(5) Uiso d . 1 . . H
H2W1 0.158(3) -0.350(4) 0.196(3) 0.045(6) Uiso d . 1 . . H
OW2 0.26270(10) -0.0627(2) -0.23740(10) 0.0243(2) Uani d . 1 . . O
H1W2 0.259(3) -0.034(3) -0.354(3) 0.042(5) Uiso d . 1 . . H
H2W2 0.380(3) -0.057(3) -0.244(3) 0.037(5) Uiso d . 1 . . H
C 0.4514(2) 0.4182(2) -0.41870(10) 0.0200(2) Uani d . 1 . . C
H1C 0.552(3) 0.309(3) -0.369(3) 0.033(5) Uiso d . 1 . . H
H2C 0.352(3) 0.363(3) -0.465(2) 0.022(4) Uiso d . 1 . . H
N 0.3282(2) 0.4960(2) -0.24250(10) 0.0209(2) Uani d . 1 . . N
H1N 0.406(3) 0.548(3) -0.199(3) 0.032(4) Uiso d . 1 . . H
H2N 0.273(3) 0.400(3) -0.148(3) 0.045(6) Uiso d . 1 . . H
H3N 0.225(3) 0.588(4) -0.265(3) 0.047(6) Uiso d . 1 . . H

loop_
_atom_site_aniso_label
_atom_site_aniso_U_11
_atom_site_aniso_U_22
_atom_site_aniso_U_33
_atom_site_aniso_U_12
_atom_site_aniso_U_13
_atom_site_aniso_U_23
Fe 0.01487(9) 0.01384(8) 0.01346(8) -0.00331(6) -0.00449(6) -0.00235(6)
S 0.01272(9) 0.01600(10) 0.01160(9) -0.00280(7) -0.00459(6) -0.00177(6)
O1 0.0249(3) 0.0193(3) 0.0242(3) -0.0094(3) -0.0100(3) -0.0029(3)
O2 0.0171(3) 0.0378(5) 0.0172(3) 0.0012(3) -0.0006(2) -0.0059(3)
O3 0.0203(3) 0.0227(3) 0.0264(4) 0.0002(3) -0.0092(3) 0.0041(3)
O4 0.0294(4) 0.0278(4) 0.0137(3) -0.0151(3) -0.0067(2) -0.0035(2)
OW1 0.0529(6) 0.0218(4) 0.0195(3) 0.0092(4) -0.0169(3) -0.0044(3)
OW2 0.0158(3) 0.0380(5) 0.0192(3) -0.0031(3) -0.0034(2) -0.0079(3)
C 0.0246(4) 0.0186(4) 0.0154(4) -0.0064(3) -0.0024(3) -0.0021(3)
N 0.0215(4) 0.0249(4) 0.0145(3) -0.0045(3) -0.0030(3) -0.0021(3)

loop_
_atom_type_symbol
_atom_type_description
_atom_type_scat_dispersion_real
_atom_type_scat_dispersion_imag
_atom_type_scat_source
H H 0.0000 0.0000 'International Tables Vol C Tables 4.2.6.8 and 6.1.1.4'
C C 0.0033 0.0016 'International Tables Vol C Tables 4.2.6.8 and 6.1.1.4'
N N 0.0061 0.0033 'International Tables Vol C Tables 4.2.6.8 and 6.1.1.4'
O O 0.0106 0.0060 'International Tables Vol C Tables 4.2.6.8 and 6.1.1.4'
S S 0.1246 0.1234 'International Tables Vol C Tables 4.2.6.8 and 6.1.1.4'
Fe Fe 0.3463 0.8444 'International Tables Vol C Tables 4.2.6.8 and 6.1.1.4'

loop_
_geom_angle_atom_site_label_1
_geom_angle_atom_site_label_2
_geom_angle_atom_site_label_3
_geom_angle_site_symmetry_1
_geom_angle_site_symmetry_3
_geom_angle
OW1 Fe OW1 2 . 180.00(4)
OW1 Fe O4 2 . 86.39(4)
OW1 Fe O4 . . 93.61(4)
O4 Fe O4 2 . 180.00(4)
O4 Fe OW2 . 2 89.51(3)
OW1 Fe OW2 2 . 86.44(4)
OW1 Fe OW2 . . 93.56(4)
O4 Fe OW2 . . 90.49(3)
OW2 Fe OW2 2 . 180.00(4)
O3 S O2 . . 110.32(5)
O3 S O1 . . 110.17(5)
O2 S O1 . . 110.32(5)
O3 S O4 . . 110.57(5)
O2 S O4 . . 108.85(5)
O1 S O4 . . 106.54(4)
S O4 Fe . . 137.20(4)
H1W1 OW1 H2W1 . . 102(2)
H1W2 OW2 H2W2 . . 104(2)
N C C . 2_664 109.70(10)
C C H1C 2_664 . 115.0(10)
C C H2C 2_664 . 109.9(9)
H1C C H2C . . 110.0(10)
C N H1N . . 110.0(10)
C N H2N . . 109(2)
C N H3N . . 114(2)
H1N N H2N . . 109(2)
H1N N H3N . . 107(2)
H2N N H3N . . 107(3)

loop_
_geom_bond_atom_site_label_1
_geom_bond_atom_site_label_2
_geom_bond_site_symmetry_2
_geom_bond_distance
_geom_bond_publ_flag
Fe OW1 2 2.1111(9) ?
Fe OW1 . 2.1111(9) y
Fe O4 2 2.1260(7) ?
Fe O4 . 2.1260(7) y
Fe OW2 2 2.1430(8) ?
Fe OW2 . 2.1430(8) y
S O3 . 1.4649(8) y
S O2 . 1.4699(8) y
S O1 . 1.4782(8) y
S O4 . 1.4899(7) y
C N . 1.4760(10) y
C C 2_664 1.513(2) y
C H1C . 1.01(2) ?
C H2C . 1.02(2) ?

loop_
_geom_hbond_atom_site_label_D
_geom_hbond_atom_site_label_H
_geom_hbond_atom_site_label_A
_geom_hbond_site_symmetry_A
_geom_hbond_distance_DH
_geom_hbond_distance_HA
_geom_hbond_distance_DA
_geom_hbond_angle_DHA
OW1 H1W1 O2 2_556 0.82(2) 1.94(2) 2.7590(10) 174(2)
OW1 H2W1 O1 1_545 0.83(2) 1.91(3) 2.7410(10) 176(2)
OW2 H1W2 O3 1_554 0.82(2) 2.06(2) 2.8620(10) 166(2)
OW2 H2W2 O3 2_655 0.80(2) 1.96(2) 2.7270(10) 162(2)
N H1N O1 2_665 0.87(2) 2.08(2) 2.8870(10) 154(2)
N H2N O4 . 0.88(2) 1.94(2) 2.8180(10) 177(2)
N H3N O2 2_565 0.89(2) 1.98(2) 2.8350(10) 159(2)
